data_1560728
loop_
_publ_author_name
'Scott, Aaron J.'
'Vallejo, Julia'
'Sarkar, Arup'
'Smythe, Lucy'
'Reginc\'os Mart\'i, E.'
'Nichol, Gary S.'
'Klooster, Wim T.'
'Coles, Simon J.'
'Murrie, Mark'
'Rajaraman, Gopalan'
'Piligkos, Stergios'
'Lusby, Paul J.'
'Brechin, Euan K.'

_publ_section_title
;
 Exploiting host--guest chemistry to manipulate magnetic interactions in
 metallosupramolecular M4L6 tetrahedral cages
;
_journal_issue 14
_journal_name_full 'Chemical Science'
_journal_page_first 5134
_journal_page_last 5142
_journal_paper_doi 10.1039/D1SC00647A
_journal_volume 12
_journal_year 2021
_chemical_formula_moiety 'C120 H84 N24 Ni4, Cl4 Ni, 6(C F3 O3 S), 22(C2 H3 N)'
_chemical_formula_sum 'C154 H126 Cl4 F18 N38 Ni5 O18 S6'
_chemical_formula_weight 3766.63
_space_group_crystal_system monoclinic
_space_group_IT_number 15
_space_group_name_Hall '-C 2yc'
_space_group_name_H-M_alt 'C 1 2/c 1'
_atom_sites_solution_hydrogens geom
_audit_creation_date 2018-05-17
_audit_creation_method
;
Olex2 1.2-beta
(compiled 2018.04.26 svn.r3504 for OlexSys, GUI svn.r5492)
;
_audit_update_record
;
2020-08-20 deposited with the CCDC.	2021-03-01 downloaded from the CCDC.
;
_cell_angle_alpha 90
_cell_angle_beta 114.7730(10)
_cell_angle_gamma 90
_cell_formula_units_Z 4
_cell_length_a 31.8614(3)
_cell_length_b 20.2670(2)
_cell_length_c 26.4739(3)
_cell_measurement_reflns_used 39935
_cell_measurement_temperature 100.0
_cell_measurement_theta_max 31.4844683902
_cell_measurement_theta_min 0.815950771407
_cell_volume 15521.9(3)
_computing_molecular_graphics 'Olex2 (Dolomanov et al., 2009)'
_computing_publication_material 'Olex2 (Dolomanov et al., 2009)'
_computing_structure_refinement 'ShelXL (Sheldrick, 2015)'
_computing_structure_solution 'SHELXT 2018/2 (Sheldrick, 2018)'
_diffrn_ambient_temperature 100.0
_diffrn_measured_fraction_theta_full 0.997
_diffrn_measured_fraction_theta_max 0.997
_diffrn_measurement_device_type 'Diamond Light Source Beamline I19-1'
_diffrn_measurement_method 'shutterless scans'
_diffrn_radiation_monochromator 'Silicon 111'
_diffrn_radiation_wavelength 0.6889
_diffrn_reflns_av_R_equivalents 0.0404
_diffrn_reflns_av_unetI/netI 0.0278
_diffrn_reflns_Laue_measured_fraction_full 0.997
_diffrn_reflns_Laue_measured_fraction_max 0.997
_diffrn_reflns_limit_h_max 38
_diffrn_reflns_limit_h_min -38
_diffrn_reflns_limit_k_max 24
_diffrn_reflns_limit_k_min -24
_diffrn_reflns_limit_l_max 31
_diffrn_reflns_limit_l_min -31
_diffrn_reflns_number 94775
_diffrn_reflns_point_group_measured_fraction_full 0.997
_diffrn_reflns_point_group_measured_fraction_max 0.997
_diffrn_reflns_theta_full 24.415
_diffrn_reflns_theta_max 24.518
_diffrn_reflns_theta_min 1.189
_exptl_absorpt_coefficient_mu 0.781
_exptl_absorpt_correction_T_max 1.0
_exptl_absorpt_correction_T_min 0.96
_exptl_absorpt_correction_type empirical
_exptl_absorpt_process_details
;
CCP4 7.0.052: AIMLESS, version 0.6.2 : 15/01/18
Scaling & analysis of unmerged intensities, absorption correction using spherical harmonics
;
_exptl_crystal_colour 'light green'
_exptl_crystal_colour_modifier light
_exptl_crystal_colour_primary green
_exptl_crystal_density_diffrn 1.612
_exptl_crystal_description irregular
_exptl_crystal_F_000 7704
_exptl_crystal_recrystallization_method
'The material was recrystallised from a mixture of acetonitrile and diethyl ether  by vapour diffusion'
_exptl_crystal_size_max 0.046
_exptl_crystal_size_mid 0.042
_exptl_crystal_size_min 0.025
_refine_diff_density_max 1.992
_refine_diff_density_min -2.231
_refine_diff_density_rms 0.176
_refine_ls_extinction_method none
_refine_ls_goodness_of_fit_ref 3.070
_refine_ls_hydrogen_treatment constr
_refine_ls_matrix_type full
_refine_ls_number_parameters 990
_refine_ls_number_reflns 14171
_refine_ls_number_restraints 108
_refine_ls_restrained_S_all 3.078
_refine_ls_R_factor_all 0.1396
_refine_ls_R_factor_gt 0.1274
_refine_ls_shift/su_max 0.001
_refine_ls_shift/su_mean 0.000
_refine_ls_structure_factor_coef Fsqd
_refine_ls_weighting_details 'w=1/[\s^2^(Fo^2^)+(0.1000P)^2^] where P=(Fo^2^+2Fc^2^)/3'
_refine_ls_weighting_scheme calc
_refine_ls_wR_factor_gt 0.3680
_refine_ls_wR_factor_ref 0.3778
_reflns_Friedel_coverage 0.000
_reflns_number_gt 11094
_reflns_number_total 14171
_reflns_threshold_expression 'I > 2\s(I)'
_cod_data_source_file d1sc00647a2.cif
_cod_data_source_block 7
_cod_depositor_comments 'Adding full bibliography for 1560727--1560734.cif.'
_cod_database_code 1560728
_shelx_shelxl_version_number 2018/3
_shelx_space_group_comment
;
The symmetry employed for this shelxl refinement is uniquely defined
by the following loop, which should always be used as a source of
symmetry information in preference to the above space-group names.
They are only intended as comments.
;
_shelx_estimated_absorpt_t_max 0.981
_shelx_estimated_absorpt_t_min 0.965
_olex2_refinement_description
;
1. Fixed Uiso
 At 1.2 times of:
  All C(H) groups
 At 1.5 times of:
  All C(H,H,H) groups
2. Restrained distances
 N15-C68 = N13-C64 = N14-C66
 1.14 with sigma of 0.02
 C67-C66 = C65-C64 = C69-C68
 1.46 with sigma of 0.02
 C69-N15 = N13-C65 = N14-C67
 2.6 with sigma of 0.04
3. Rigid body (RIGU) restrains
 N15, C68, C69
 with sigma for 1-2 distances of 0.004 and sigma for 1-3 distances of 0.004
 N14, C66, C67
 with sigma for 1-2 distances of 0.004 and sigma for 1-3 distances of 0.004
 N13, C64, C65
 with sigma for 1-2 distances of 0.004 and sigma for 1-3 distances of 0.004
 S3, F7, F8, F9, O7, O8, O9, C63
 with sigma for 1-2 distances of 0.004 and sigma for 1-3 distances of 0.004
4. Same fragment restrains
{S1, F1, F2, F3, O1, O2, O3, C61} sigma for 1-2: 0.02, 1-3: 0.04
as
{S3, F7, F8, F9, O7, O8, O9, C63}
5.a Aromatic/amide H refined with riding coordinates:
 C1(H1), C2(H2), C3(H3), C4(H4), C6(H6), C8(H8), C9(H9), C11(H11), C12(H12),
 C13(H13), C14(H14), C17(H17), C18(H18), C20(H20), C21(H21), C22(H22), C23(H23),
  C24(H24), C27(H27), C28(H28), C30(H30), C31(H31), C32(H32), C33(H33),
 C34(H34), C37(H37), C38(H38), C40(H40), C41(H41), C42(H42), C43(H43), C44(H44),
  C46(H46), C48(H48), C49(H49), C51(H51), C52(H52), C53(H53), C54(H54),
 C57(H57), C58(H58), C60(H60)
5.b Idealised Me refined as rotating group:
 C65(H65A,H65B,H65C), C67(H67A,H67B,H67C), C69(H69A,H69B,H69C)
;
_platon_squeeze_void_probe_radius 1.20
_olex2_date_sample_data_collection 2018-04-20
_olex2_date_sample_submission 2018-03-30
_olex2_diffrn_ambient_temperature_device 'Oxford Cryosystems Cryostream 700+'
_olex2_exptl_crystal_mounting_method 'The crystal was mounted on a MITIGEN holder in perfluoroether oil'
_olex2_submission_original_sample_id JV757
_olex2_submission_special_instructions 'No special instructions were received'

loop_
_space_group_symop_operation_xyz
'x, y, z'
'-x, y, -z+1/2'
'x+1/2, y+1/2, z'
'-x+1/2, y+1/2, -z+1/2'
'-x, -y, -z'
'x, -y, z-1/2'
'-x+1/2, -y+1/2, -z'
'x+1/2, -y+1/2, z-1/2'

loop_
_atom_site_label
_atom_site_type_symbol
_atom_site_fract_x
_atom_site_fract_y
_atom_site_fract_z
_atom_site_U_iso_or_equiv
_atom_site_adp_type
_atom_site_occupancy
_atom_site_site_symmetry_order
_atom_site_calc_flag
_atom_site_refinement_flags_posn
_atom_site_refinement_flags_adp
_atom_site_refinement_flags_occupancy
_atom_site_disorder_assembly
_atom_site_disorder_group
Ni1 Ni 0.62981(2) 0.06104(4) 0.42041(3) 0.0576(3) Uani 1 1 d . . . . .
Ni2 Ni 0.40105(3) 0.40704(4) 0.33700(3) 0.0629(3) Uani 1 1 d . . . . .
N1 N 0.59877(18) -0.0149(3) 0.4459(2) 0.0640(13) Uani 1 1 d . . . . .
N2 N 0.57195(16) 0.1086(3) 0.4209(2) 0.0600(12) Uani 1 1 d . . . . .
N3 N 0.4371(2) 0.4859(3) 0.3874(2) 0.0699(14) Uani 1 1 d . . . . .
N4 N 0.46492(16) 0.3646(3) 0.3826(2) 0.0595(12) Uani 1 1 d . . . . .
N5 N 0.66874(17) 0.0997(3) 0.4980(2) 0.0612(12) Uani 1 1 d . . . . .
N6 N 0.65435(16) 0.1466(3) 0.3996(2) 0.0575(12) Uani 1 1 d . . . . .
N7 N 0.62358(17) 0.3671(3) 0.1080(2) 0.0675(14) Uani 1 1 d . . . . .
N8 N 0.62922(16) 0.3205(3) 0.2039(2) 0.0613(13) Uani 1 1 d . . . . .
N9 N 0.68135(17) 0.0026(3) 0.4158(2) 0.0608(12) Uani 1 1 d . . . . .
N10 N 0.59454(17) 0.0195(3) 0.3395(2) 0.0619(12) Uani 1 1 d . . . . .
N11 N 0.34135(18) 0.4589(3) 0.2900(3) 0.0719(15) Uani 1 1 d . . . . .
N12 N 0.41943(19) 0.4512(3) 0.2766(2) 0.0663(13) Uani 1 1 d . . . . .
C1 C 0.6139(3) -0.0796(4) 0.4554(3) 0.0775(19) Uani 1 1 d . . . . .
H1 H 0.643795 -0.090192 0.457893 0.093 Uiso 1 1 calc R . . . .
C2 C 0.5875(3) -0.1277(4) 0.4613(4) 0.089(2) Uani 1 1 d . . . . .
H2 H 0.599657 -0.171006 0.470823 0.106 Uiso 1 1 calc R . . . .
C3 C 0.5428(3) -0.1145(4) 0.4536(4) 0.095(3) Uani 1 1 d . . . . .
H3 H 0.523294 -0.149140 0.455197 0.114 Uiso 1 1 calc R . . . .
C4 C 0.5269(3) -0.0507(4) 0.4437(4) 0.087(2) Uani 1 1 d . . . . .
H4 H 0.496504 -0.039963 0.439287 0.104 Uiso 1 1 calc R . . . .
C5 C 0.5560(2) -0.0030(3) 0.4404(3) 0.0659(16) Uani 1 1 d . . . . .
C6 C 0.56252(19) 0.1735(3) 0.4153(3) 0.0569(13) Uani 1 1 d . . . . .
H6 H 0.582519 0.201714 0.406837 0.068 Uiso 1 1 calc R . . . .
C7 C 0.5247(2) 0.2015(3) 0.4211(3) 0.0617(15) Uani 1 1 d . . . . .
C8 C 0.4951(2) 0.1605(4) 0.4306(3) 0.0743(18) Uani 1 1 d . . . . .
H8 H 0.468458 0.177697 0.433481 0.089 Uiso 1 1 calc R . . . .
C9 C 0.5040(2) 0.0930(4) 0.4359(3) 0.0740(18) Uani 1 1 d . . . . .
H9 H 0.483315 0.064006 0.442427 0.089 Uiso 1 1 calc R . . . .
C10 C 0.5426(2) 0.0682(3) 0.4319(3) 0.0658(16) Uani 1 1 d . . . . .
C11 C 0.4202(3) 0.5460(4) 0.3881(3) 0.081(2) Uani 1 1 d . . . . .
H11 H 0.387866 0.552665 0.368693 0.097 Uiso 1 1 calc R . . . .
C12 C 0.4476(4) 0.5990(4) 0.4157(4) 0.096(3) Uani 1 1 d . . . . .
H12 H 0.434307 0.640483 0.417448 0.115 Uiso 1 1 calc R . . . .
C13 C 0.4951(3) 0.5893(4) 0.4409(4) 0.092(2) Uani 1 1 d . . . . .
H13 H 0.515291 0.625357 0.457480 0.110 Uiso 1 1 calc R . . . .
C14 C 0.5125(3) 0.5284(4) 0.4418(4) 0.084(2) Uani 1 1 d . . . . .
H14 H 0.544868 0.521210 0.460179 0.101 Uiso 1 1 calc R . . . .
C15 C 0.4828(2) 0.4754(3) 0.4155(3) 0.0646(15) Uani 1 1 d . . . . .
C16 C 0.4986(2) 0.4068(4) 0.4149(3) 0.0661(16) Uani 1 1 d . . . . .
C17 C 0.5429(2) 0.3842(4) 0.4481(3) 0.0762(19) Uani 1 1 d . . . . .
H17 H 0.566144 0.414112 0.470589 0.091 Uiso 1 1 calc R . . . .
C18 C 0.5528(2) 0.3173(3) 0.4483(3) 0.0687(16) Uani 1 1 d . . . . .
H18 H 0.583272 0.301569 0.469533 0.082 Uiso 1 1 calc R . . . .
C19 C 0.5179(2) 0.2739(3) 0.4174(3) 0.0617(15) Uani 1 1 d . . . . .
C20 C 0.4752(2) 0.3008(3) 0.3844(3) 0.0637(15) Uani 1 1 d . . . . .
H20 H 0.451507 0.271676 0.361450 0.076 Uiso 1 1 calc R . . . .
C21 C 0.6767(2) 0.0712(4) 0.5466(3) 0.0737(18) Uani 1 1 d . . . . .
H21 H 0.666651 0.027115 0.547154 0.088 Uiso 1 1 calc R . . . .
C22 C 0.7000(3) 0.1060(5) 0.5981(3) 0.085(2) Uani 1 1 d . . . . .
H22 H 0.706488 0.084223 0.632403 0.102 Uiso 1 1 calc R . . . .
C23 C 0.7129(3) 0.1695(4) 0.5981(3) 0.083(2) Uani 1 1 d . . . . .
H23 H 0.727153 0.193498 0.631923 0.100 Uiso 1 1 calc R . . . .
C24 C 0.7049(2) 0.1990(4) 0.5472(3) 0.0711(17) Uani 1 1 d . . . . .
H24 H 0.714405 0.243166 0.546049 0.085 Uiso 1 1 calc R . . . .
C25 C 0.6830(2) 0.1638(3) 0.4986(3) 0.0597(14) Uani 1 1 d . . . . .
C26 C 0.67416(19) 0.1903(3) 0.4423(3) 0.0603(14) Uani 1 1 d . . . . .
C27 C 0.6848(2) 0.2528(3) 0.4335(3) 0.0652(15) Uani 1 1 d . . . . .
H27 H 0.697341 0.282884 0.463645 0.078 Uiso 1 1 calc R . . . .
C28 C 0.6769(2) 0.2727(3) 0.3793(3) 0.0660(16) Uani 1 1 d . . . . .
H28 H 0.683366 0.316621 0.372300 0.079 Uiso 1 1 calc R . . . .
C29 C 0.6596(2) 0.2269(3) 0.3361(3) 0.0619(15) Uani 1 1 d . . . . .
C30 C 0.6477(2) 0.1646(3) 0.3480(3) 0.0605(14) Uani 1 1 d . . . . .
H30 H 0.634461 0.133682 0.318493 0.073 Uiso 1 1 calc R . . . .
C31 C 0.6210(2) 0.3953(4) 0.0612(3) 0.0736(19) Uani 1 1 d . . . . .
H31 H 0.611844 0.440225 0.054179 0.088 Uiso 1 1 calc R . . . .
C32 C 0.6312(3) 0.3609(4) 0.0225(3) 0.080(2) Uani 1 1 d . . . . .
H32 H 0.627999 0.381400 -0.011188 0.096 Uiso 1 1 calc R . . . .
C33 C 0.6455(3) 0.2984(5) 0.0333(3) 0.088(2) Uani 1 1 d . . . . .
H33 H 0.653670 0.274813 0.007653 0.106 Uiso 1 1 calc R . . . .
C34 C 0.6488(3) 0.2670(4) 0.0825(3) 0.0795(19) Uani 1 1 d . . . . .
H34 H 0.657894 0.222140 0.090109 0.095 Uiso 1 1 calc R . . . .
C35 C 0.6380(2) 0.3047(4) 0.1189(3) 0.0645(16) Uani 1 1 d . . . . .
C36 C 0.6429(2) 0.2783(3) 0.1744(3) 0.0635(16) Uani 1 1 d . . . . .
C37 C 0.6619(2) 0.2182(4) 0.1949(3) 0.0699(17) Uani 1 1 d . . . . .
H37 H 0.671417 0.189403 0.173300 0.084 Uiso 1 1 calc R . . . .
C38 C 0.6672(2) 0.1997(4) 0.2481(3) 0.0732(18) Uani 1 1 d . . . . .
H38 H 0.679860 0.157927 0.262914 0.088 Uiso 1 1 calc R . . . .
C39 C 0.6536(2) 0.2431(3) 0.2793(3) 0.0639(15) Uani 1 1 d . . . . .
C40 C 0.6347(2) 0.3039(3) 0.2548(3) 0.0633(15) Uani 1 1 d . . . . .
H40 H 0.625581 0.334428 0.275580 0.076 Uiso 1 1 calc R . . . .
C41 C 0.7257(2) -0.0008(4) 0.4542(3) 0.0718(17) Uani 1 1 d . . . . .
H41 H 0.735125 0.027027 0.485922 0.086 Uiso 1 1 calc R . . . .
C42 C 0.7573(2) -0.0423(4) 0.4495(4) 0.082(2) Uani 1 1 d . . . . .
H42 H 0.788039 -0.043546 0.477703 0.098 Uiso 1 1 calc R . . . .
C43 C 0.7445(3) -0.0826(5) 0.4032(4) 0.094(3) Uani 1 1 d . . . . .
H43 H 0.765840 -0.112752 0.399468 0.113 Uiso 1 1 calc R . . . .
C44 C 0.6994(3) -0.0779(4) 0.3624(4) 0.0807(19) Uani 1 1 d . . . . .
H44 H 0.689799 -0.103595 0.329393 0.097 Uiso 1 1 calc R . . . .
C45 C 0.6687(2) -0.0350(4) 0.3705(3) 0.0687(17) Uani 1 1 d . . . . .
C46 C 0.5500(2) 0.0253(4) 0.3071(3) 0.0681(16) Uani 1 1 d . . . . .
H46 H 0.533766 0.062138 0.312307 0.082 Uiso 1 1 calc R . . . .
C47 C 0.5256(3) -0.0204(4) 0.2655(3) 0.0750(18) Uani 1 1 d . . . . .
C48 C 0.5525(4) -0.0700(5) 0.2568(4) 0.108(3) Uani 1 1 d . . . . .
H48 H 0.537865 -0.101483 0.228147 0.129 Uiso 1 1 calc R . . . .
C49 C 0.5989(3) -0.0747(5) 0.2881(4) 0.101(3) Uani 1 1 d . . . . .
H49 H 0.616781 -0.107639 0.280636 0.122 Uiso 1 1 calc R . . . .
C50 C 0.6193(2) -0.0301(4) 0.3308(3) 0.0671(16) Uani 1 1 d . . . . .
C51 C 0.3002(3) 0.4501(4) 0.2937(4) 0.086(2) Uani 1 1 d . . . . .
H51 H 0.298797 0.421976 0.321692 0.103 Uiso 1 1 calc R . . . .
C52 C 0.2602(3) 0.4819(5) 0.2568(4) 0.090(2) Uani 1 1 d . . . . .
H52 H 0.231217 0.474764 0.258006 0.108 Uiso 1 1 calc R . . . .
C53 C 0.2647(3) 0.5237(6) 0.2189(5) 0.111(4) Uani 1 1 d . . . . .
H53 H 0.238547 0.548477 0.194963 0.134 Uiso 1 1 calc R . . . .
C54 C 0.3058(3) 0.5310(6) 0.2143(4) 0.110(3) Uani 1 1 d . . . . .
H54 H 0.307885 0.558548 0.186449 0.133 Uiso 1 1 calc R . . . .
C55 C 0.3438(2) 0.4976(4) 0.2511(3) 0.077(2) Uani 1 1 d . . . . .
C56 C 0.3899(3) 0.5012(4) 0.2494(3) 0.0775(19) Uani 1 1 d . . . . .
C57 C 0.4031(4) 0.5505(5) 0.2237(5) 0.106(3) Uani 1 1 d . . . . .
H57 H 0.381957 0.584926 0.205200 0.127 Uiso 1 1 calc R . . . .
C58 C 0.4453(3) 0.5508(5) 0.2243(5) 0.104(3) Uani 1 1 d . . . . .
H58 H 0.454950 0.586704 0.208655 0.125 Uiso 1 1 calc R . . . .
C59 C 0.4756(3) 0.4967(4) 0.2485(3) 0.0770(18) Uani 1 1 d . . . . .
C60 C 0.4609(2) 0.4487(3) 0.2749(3) 0.0657(16) Uani 1 1 d . . . . .
H60 H 0.480905 0.412802 0.292399 0.079 Uiso 1 1 calc R . . . .
Ni3 Ni 0.500000 0.24342(13) 0.250000 0.1269(7) Uani 1 2 d S T P . .
Cl00 Cl 0.54992(10) 0.31343(16) 0.31329(14) 0.1245(9) Uani 1 1 d . . . . .
Cl1 Cl 0.45997(11) 0.17311(18) 0.27939(14) 0.1293(10) Uani 1 1 d . . . . .
S1 S 0.67525(8) 0.38516(12) 0.55590(10) 0.0970(7) Uani 1 1 d D . . . .
F1 F 0.6925(2) 0.3970(3) 0.6605(2) 0.1182(18) Uani 1 1 d D . . . .
F2 F 0.73696(16) 0.3256(3) 0.6425(2) 0.1003(15) Uani 1 1 d D . . . .
F3 F 0.74977(17) 0.4292(3) 0.6409(2) 0.0992(14) Uani 1 1 d D . . . .
O1 O 0.7046(3) 0.3741(3) 0.5282(3) 0.1082(19) Uani 1 1 d D . . . .
O2 O 0.6542(2) 0.4485(3) 0.5482(3) 0.112(2) Uani 1 1 d D . . . .
O3 O 0.6459(2) 0.3307(3) 0.5540(3) 0.115(2) Uani 1 1 d D . . . .
C61 C 0.7161(3) 0.3834(4) 0.6269(4) 0.088(2) Uani 1 1 d D . . . .
S2 S 0.38080(8) 0.04801(14) 0.39045(11) 0.1028(8) Uani 1 1 d . . . . .
F4 F 0.3675(3) -0.0440(4) 0.3172(3) 0.145(2) Uani 1 1 d . . . . .
F5 F 0.3542(3) 0.0503(4) 0.2805(3) 0.144(3) Uani 1 1 d . . . . .
F6 F 0.4242(3) 0.0207(5) 0.3282(3) 0.161(3) Uani 1 1 d . . . . .
O4 O 0.4107(2) 0.0036(3) 0.4300(3) 0.0998(18) Uani 1 1 d . . . . .
O5 O 0.3321(2) 0.0420(5) 0.3790(4) 0.143(3) Uani 1 1 d . . . . .
O6 O 0.3967(2) 0.1148(4) 0.3959(3) 0.109(2) Uani 1 1 d . . . . .
C62 C 0.3823(4) 0.0174(6) 0.3254(6) 0.134(5) Uani 1 1 d . . . . .
S3 S 0.7840(2) 0.2980(3) 0.2370(2) 0.1767(17) Uani 1 1 d D U . . .
F7 F 0.7671(4) 0.1739(5) 0.2349(6) 0.202(4) Uani 1 1 d D U . . .
F8 F 0.8296(7) 0.2072(9) 0.2174(9) 0.339(10) Uani 1 1 d D U . . .
F9 F 0.8390(5) 0.2023(8) 0.2984(7) 0.317(10) Uani 1 1 d D U . . .
O7 O 0.7545(4) 0.2991(7) 0.1814(4) 0.196(5) Uani 1 1 d D U . . .
O8 O 0.8278(5) 0.3322(8) 0.2497(6) 0.292(10) Uani 1 1 d D U . . .
O9 O 0.7673(6) 0.3004(7) 0.2775(4) 0.229(6) Uani 1 1 d D U . . .
C63 C 0.8055(5) 0.2154(7) 0.2478(7) 0.201(6) Uani 1 1 d D U . . .
N13 N 0.5242(4) 0.2471(6) 0.5510(5) 0.139(3) Uani 1 1 d D U . . .
C64 C 0.5593(5) 0.2187(6) 0.5670(6) 0.133(4) Uani 1 1 d D U . . .
C65 C 0.6006(6) 0.1828(9) 0.5836(10) 0.193(8) Uani 1 1 d D U . . .
H65A H 0.601348 0.159973 0.551375 0.290 Uiso 1 1 calc GR . . . .
H65B H 0.602317 0.150271 0.611845 0.290 Uiso 1 1 calc GR . . . .
H65C H 0.626983 0.212957 0.599290 0.290 Uiso 1 1 calc GR . . . .
N14 N 0.7471(8) -0.1305(16) 0.5785(7) 0.295(14) Uani 1 1 d D U . . .
C66 C 0.7435(12) -0.1667(19) 0.5423(12) 0.35(2) Uani 1 1 d D U . . .
C67 C 0.7056(9) -0.1829(8) 0.4891(9) 0.234(11) Uani 1 1 d D U . . .
H67A H 0.712831 -0.223792 0.474553 0.352 Uiso 1 1 calc GR . . . .
H67B H 0.701396 -0.146959 0.462600 0.352 Uiso 1 1 calc GR . . . .
H67C H 0.677151 -0.188862 0.494228 0.352 Uiso 1 1 calc GR . . . .
N15 N 0.6953(6) 0.4499(9) 0.4011(10) 0.221(8) Uani 1 1 d D U . . .
C68 C 0.6598(7) 0.4545(11) 0.4014(7) 0.182(7) Uani 1 1 d D U . . .
C69 C 0.6196(5) 0.4767(15) 0.4088(7) 0.243(14) Uani 1 1 d D U . . .
H69A H 0.592835 0.477911 0.372705 0.364 Uiso 1 1 calc GR . . . .
H69B H 0.625359 0.520944 0.425242 0.364 Uiso 1 1 calc GR . . . .
H69C H 0.613474 0.446157 0.433656 0.364 Uiso 1 1 calc GR . . . .

loop_
_atom_site_aniso_label
_atom_site_aniso_U_11
_atom_site_aniso_U_22
_atom_site_aniso_U_33
_atom_site_aniso_U_23
_atom_site_aniso_U_13
_atom_site_aniso_U_12
Ni1 0.0395(4) 0.0604(5) 0.0636(5) 0.0080(3) 0.0125(3) 0.0013(3)
Ni2 0.0413(5) 0.0699(5) 0.0680(5) -0.0153(4) 0.0135(4) 0.0056(3)
N1 0.053(3) 0.061(3) 0.069(3) 0.012(2) 0.017(2) 0.003(2)
N2 0.039(2) 0.074(3) 0.059(3) 0.006(2) 0.012(2) -0.003(2)
N3 0.061(3) 0.068(3) 0.070(3) -0.016(3) 0.017(3) 0.003(3)
N4 0.040(2) 0.070(3) 0.063(3) -0.015(2) 0.016(2) -0.003(2)
N5 0.040(2) 0.073(3) 0.061(3) 0.011(2) 0.012(2) 0.002(2)
N6 0.038(2) 0.065(3) 0.060(3) 0.008(2) 0.011(2) 0.001(2)
N7 0.040(3) 0.089(4) 0.066(3) 0.016(3) 0.014(2) -0.009(3)
N8 0.038(2) 0.071(3) 0.064(3) 0.014(2) 0.010(2) -0.008(2)
N9 0.046(3) 0.065(3) 0.064(3) 0.010(2) 0.016(2) 0.008(2)
N10 0.047(3) 0.068(3) 0.059(3) 0.009(2) 0.012(2) 0.006(2)
N11 0.039(3) 0.080(4) 0.083(4) -0.019(3) 0.013(3) 0.010(2)
N12 0.053(3) 0.068(3) 0.067(3) -0.006(2) 0.014(2) 0.007(2)
C1 0.068(4) 0.063(4) 0.091(5) 0.012(3) 0.023(4) -0.002(3)
C2 0.087(6) 0.068(4) 0.104(6) 0.022(4) 0.034(5) 0.011(4)
C3 0.081(5) 0.074(5) 0.129(7) 0.013(5) 0.044(5) -0.018(4)
C4 0.074(5) 0.078(5) 0.101(6) 0.011(4) 0.029(4) -0.017(4)
C5 0.048(3) 0.068(4) 0.074(4) 0.003(3) 0.018(3) -0.008(3)
C6 0.038(3) 0.058(3) 0.069(4) 0.002(3) 0.017(3) -0.001(2)
C7 0.044(3) 0.077(4) 0.061(3) -0.003(3) 0.019(3) 0.004(3)
C8 0.054(4) 0.073(4) 0.097(5) -0.001(4) 0.032(4) -0.007(3)
C9 0.051(4) 0.074(4) 0.102(5) 0.001(4) 0.037(4) -0.007(3)
C10 0.046(3) 0.063(4) 0.073(4) 0.005(3) 0.010(3) -0.009(3)
C11 0.069(4) 0.081(5) 0.078(5) -0.012(4) 0.015(4) 0.017(4)
C12 0.108(7) 0.070(4) 0.089(5) -0.015(4) 0.021(5) 0.001(4)
C13 0.068(5) 0.080(5) 0.103(6) -0.014(4) 0.013(4) -0.011(4)
C14 0.073(5) 0.072(4) 0.095(5) -0.019(4) 0.023(4) -0.013(4)
C15 0.049(3) 0.073(4) 0.064(4) -0.009(3) 0.016(3) -0.001(3)
C16 0.046(3) 0.077(4) 0.068(4) -0.010(3) 0.018(3) -0.008(3)
C17 0.045(3) 0.077(4) 0.077(4) -0.005(3) -0.003(3) 0.000(3)
C18 0.045(3) 0.073(4) 0.077(4) 0.001(3) 0.014(3) 0.000(3)
C19 0.041(3) 0.070(4) 0.065(4) -0.004(3) 0.014(3) 0.003(3)
C20 0.039(3) 0.072(4) 0.071(4) -0.013(3) 0.015(3) -0.003(3)
C21 0.056(4) 0.079(4) 0.077(4) 0.013(3) 0.019(3) -0.003(3)
C22 0.067(4) 0.112(6) 0.060(4) 0.013(4) 0.011(3) -0.010(4)
C23 0.084(5) 0.089(5) 0.069(4) -0.005(4) 0.024(4) -0.021(4)
C24 0.062(4) 0.076(4) 0.070(4) 0.002(3) 0.023(3) -0.003(3)
C25 0.042(3) 0.065(3) 0.069(4) 0.005(3) 0.020(3) -0.002(3)
C26 0.037(3) 0.071(4) 0.066(4) 0.002(3) 0.015(3) -0.002(3)
C27 0.050(3) 0.065(4) 0.072(4) 0.001(3) 0.016(3) -0.006(3)
C28 0.060(4) 0.068(4) 0.067(4) 0.003(3) 0.024(3) -0.004(3)
C29 0.039(3) 0.076(4) 0.062(4) 0.014(3) 0.014(3) -0.001(3)
C30 0.042(3) 0.066(4) 0.063(4) 0.008(3) 0.012(3) 0.008(3)
C31 0.049(3) 0.096(5) 0.064(4) 0.016(4) 0.014(3) -0.018(3)
C32 0.064(4) 0.101(6) 0.067(4) 0.015(4) 0.020(3) -0.019(4)
C33 0.087(5) 0.105(6) 0.069(4) -0.011(4) 0.030(4) -0.017(5)
C34 0.080(5) 0.078(4) 0.076(4) -0.001(4) 0.027(4) -0.016(4)
C35 0.040(3) 0.080(4) 0.059(3) 0.001(3) 0.007(3) -0.016(3)
C36 0.043(3) 0.067(4) 0.067(4) 0.010(3) 0.010(3) -0.010(3)
C37 0.058(4) 0.076(4) 0.066(4) 0.002(3) 0.016(3) 0.000(3)
C38 0.063(4) 0.071(4) 0.077(4) 0.008(3) 0.021(3) 0.005(3)
C39 0.044(3) 0.077(4) 0.062(4) 0.011(3) 0.014(3) -0.005(3)
C40 0.048(3) 0.067(4) 0.071(4) 0.010(3) 0.021(3) -0.001(3)
C41 0.041(3) 0.080(4) 0.084(5) 0.012(3) 0.015(3) 0.006(3)
C42 0.047(4) 0.085(5) 0.102(6) 0.012(4) 0.020(4) 0.007(3)
C43 0.061(4) 0.104(6) 0.123(7) 0.021(5) 0.044(5) 0.026(4)
C44 0.077(5) 0.080(4) 0.081(5) 0.005(4) 0.029(4) 0.012(4)
C45 0.056(4) 0.071(4) 0.079(4) 0.018(3) 0.028(3) 0.011(3)
C46 0.054(4) 0.073(4) 0.068(4) 0.012(3) 0.016(3) 0.004(3)
C47 0.068(4) 0.075(4) 0.062(4) 0.002(3) 0.008(3) 0.012(3)
C48 0.089(6) 0.120(7) 0.079(5) -0.027(5) 0.001(5) 0.013(5)
C49 0.090(6) 0.113(6) 0.083(5) -0.017(5) 0.018(5) 0.034(5)
C50 0.052(3) 0.077(4) 0.063(4) 0.003(3) 0.016(3) 0.005(3)
C51 0.055(4) 0.093(5) 0.100(6) -0.015(4) 0.022(4) 0.011(4)
C52 0.042(4) 0.099(6) 0.108(6) -0.001(5) 0.011(4) 0.021(4)
C53 0.043(4) 0.133(8) 0.121(8) -0.029(7) -0.002(4) 0.029(5)
C54 0.089(6) 0.138(8) 0.080(5) 0.004(5) 0.011(5) 0.048(6)
C55 0.050(4) 0.083(4) 0.078(4) -0.010(4) 0.008(3) 0.019(3)
C56 0.061(4) 0.083(5) 0.079(5) -0.006(4) 0.020(3) 0.014(4)
C57 0.101(7) 0.094(6) 0.122(7) 0.024(5) 0.046(6) 0.035(5)
C58 0.079(6) 0.111(7) 0.115(7) 0.016(5) 0.034(5) 0.008(5)
C59 0.065(4) 0.077(4) 0.082(5) 0.008(4) 0.023(4) 0.007(3)
C60 0.047(3) 0.069(4) 0.071(4) -0.014(3) 0.014(3) 0.006(3)
Ni3 0.1106(15) 0.1439(18) 0.1227(15) 0.000 0.0455(12) 0.000
Cl00 0.1002(18) 0.128(2) 0.133(2) -0.0033(17) 0.0362(16) -0.0023(15)
Cl1 0.1024(19) 0.144(2) 0.126(2) 0.0011(17) 0.0328(16) -0.0130(17)
S1 0.0692(12) 0.0887(14) 0.0981(15) -0.0066(11) 0.0009(11) -0.0032(10)
F1 0.103(4) 0.143(5) 0.106(4) -0.010(3) 0.042(3) 0.012(3)
F2 0.066(3) 0.115(4) 0.092(3) -0.010(3) 0.006(2) 0.007(3)
F3 0.077(3) 0.109(3) 0.091(3) -0.017(3) 0.015(2) -0.026(3)
O1 0.128(5) 0.092(4) 0.108(5) -0.013(3) 0.053(4) 0.007(4)
O2 0.081(4) 0.100(4) 0.123(5) 0.004(4) 0.013(4) 0.017(3)
O3 0.065(3) 0.096(4) 0.138(5) -0.008(4) -0.003(3) -0.014(3)
C61 0.072(5) 0.077(5) 0.103(6) -0.004(4) 0.025(4) 0.003(4)
S2 0.0631(12) 0.1188(18) 0.1098(17) 0.0323(14) 0.0200(11) -0.0177(12)
F4 0.149(6) 0.115(5) 0.144(6) 0.018(4) 0.034(5) -0.010(4)
F5 0.152(6) 0.127(5) 0.112(4) 0.030(4) 0.015(4) -0.036(4)
F6 0.152(7) 0.199(8) 0.140(6) -0.030(5) 0.068(5) -0.056(6)
O4 0.068(3) 0.110(4) 0.100(4) 0.025(3) 0.014(3) -0.018(3)
O5 0.061(3) 0.183(7) 0.147(7) 0.075(6) 0.006(4) -0.014(4)
O6 0.081(4) 0.114(5) 0.119(5) 0.024(4) 0.030(4) -0.008(3)
C62 0.078(6) 0.107(8) 0.178(12) 0.032(8) 0.016(7) -0.030(6)
S3 0.197(5) 0.173(4) 0.151(4) 0.013(3) 0.063(3) -0.033(3)
F7 0.177(8) 0.153(7) 0.278(12) -0.022(7) 0.098(8) -0.017(6)
F8 0.349(18) 0.310(18) 0.50(2) 0.186(19) 0.320(19) 0.106(16)
F9 0.284(15) 0.259(14) 0.274(13) 0.122(12) -0.016(11) -0.096(12)
O7 0.209(10) 0.266(13) 0.108(6) -0.021(7) 0.062(7) -0.118(9)
O8 0.223(12) 0.304(17) 0.224(13) 0.120(12) -0.031(9) -0.167(13)
O9 0.361(18) 0.231(12) 0.115(6) -0.026(7) 0.121(10) -0.111(12)
C63 0.183(13) 0.245(15) 0.172(13) 0.030(12) 0.072(9) -0.081(10)
N13 0.148(9) 0.110(7) 0.159(9) -0.023(6) 0.064(8) -0.014(6)
C64 0.158(10) 0.094(7) 0.164(11) -0.011(7) 0.083(10) -0.019(6)
C65 0.165(13) 0.147(12) 0.31(2) 0.034(14) 0.138(16) 0.013(10)
N14 0.25(2) 0.47(4) 0.100(10) 0.010(15) 0.011(12) -0.07(2)
C66 0.41(5) 0.43(4) 0.18(2) 0.00(3) 0.10(2) -0.08(4)
C67 0.31(3) 0.110(11) 0.228(18) 0.021(12) 0.062(19) 0.014(15)
N15 0.153(12) 0.166(13) 0.33(2) -0.012(13) 0.086(14) 0.032(11)
C68 0.192(15) 0.235(19) 0.125(11) 0.036(11) 0.071(12) 0.062(15)
C69 0.115(11) 0.48(4) 0.130(12) 0.128(18) 0.046(9) 0.043(15)

loop_
_atom_type_symbol
_atom_type_description
_atom_type_scat_dispersion_real
_atom_type_scat_dispersion_imag
_atom_type_scat_source
C C 0.0032 0.0015 'International Tables Vol C Tables 4.2.6.8 and 6.1.1.4'
H H 0.0000 0.0000 'International Tables Vol C Tables 4.2.6.8 and 6.1.1.4'
Cl Cl 0.1418 0.1507 'International Tables Vol C Tables 4.2.6.8 and 6.1.1.4'
F F 0.0167 0.0096 'International Tables Vol C Tables 4.2.6.8 and 6.1.1.4'
N N 0.0060 0.0030 'International Tables Vol C Tables 4.2.6.8 and 6.1.1.4'
Ni Ni 0.3581 1.0631 'International Tables Vol C Tables 4.2.6.8 and 6.1.1.4'
O O 0.0108 0.0057 'International Tables Vol C Tables 4.2.6.8 and 6.1.1.4'
S S 0.1181 0.1169 'International Tables Vol C Tables 4.2.6.8 and 6.1.1.4'

loop_
_geom_angle_atom_site_label_1
_geom_angle_atom_site_label_2
_geom_angle_atom_site_label_3
_geom_angle
_geom_angle_site_symmetry_1
_geom_angle_site_symmetry_3
_geom_angle_publ_flag
N1 Ni1 N10 84.9(2) . . ?
N2 Ni1 N1 78.4(2) . . ?
N2 Ni1 N10 95.4(2) . . ?
N5 Ni1 N1 97.3(2) . . ?
N5 Ni1 N2 89.0(2) . . ?
N5 Ni1 N6 79.1(2) . . ?
N5 Ni1 N9 96.6(2) . . ?
N5 Ni1 N10 175.4(2) . . ?
N6 Ni1 N1 170.6(2) . . ?
N6 Ni1 N2 92.8(2) . . ?
N6 Ni1 N10 99.3(2) . . ?
N9 Ni1 N1 95.3(2) . . ?
N9 Ni1 N2 172.1(2) . . ?
N9 Ni1 N6 93.8(2) . . ?
N9 Ni1 N10 79.2(2) . . ?
N3 Ni2 N12 84.6(2) . . ?
N4 Ni2 N3 78.6(2) . . ?
N4 Ni2 N7 89.8(2) . 2_655 ?
N4 Ni2 N8 94.69(19) . 2_655 ?
N4 Ni2 N11 173.2(2) . . ?
N4 Ni2 N12 95.8(2) . . ?
N7 Ni2 N3 96.8(2) 2_655 . ?
N7 Ni2 N12 174.4(2) 2_655 . ?
N8 Ni2 N3 172.1(2) 2_655 . ?
N8 Ni2 N7 78.9(2) 2_655 2_655 ?
N8 Ni2 N12 100.3(2) 2_655 . ?
N11 Ni2 N3 96.7(2) . . ?
N11 Ni2 N7 95.6(2) . 2_655 ?
N11 Ni2 N8 90.4(2) . 2_655 ?
N11 Ni2 N12 78.9(2) . . ?
C1 N1 Ni1 125.5(5) . . ?
C5 N1 Ni1 115.7(4) . . ?
C5 N1 C1 117.1(6) . . ?
C6 N2 Ni1 127.5(4) . . ?
C6 N2 C10 118.1(5) . . ?
C10 N2 Ni1 114.2(4) . . ?
C11 N3 Ni2 126.1(5) . . ?
C11 N3 C15 119.1(6) . . ?
C15 N3 Ni2 114.2(4) . . ?
C16 N4 Ni2 115.5(4) . . ?
C20 N4 Ni2 126.3(4) . . ?
C20 N4 C16 118.2(5) . . ?
C21 N5 Ni1 126.1(5) . . ?
C21 N5 C25 118.0(6) . . ?
C25 N5 Ni1 115.4(4) . . ?
C26 N6 Ni1 114.7(4) . . ?
C30 N6 Ni1 125.7(4) . . ?
C30 N6 C26 119.2(5) . . ?
C31 N7 Ni2 125.9(6) . 2_655 ?
C35 N7 Ni2 114.4(4) . 2_655 ?
C35 N7 C31 119.2(7) . . ?
C36 N8 Ni2 115.2(4) . 2_655 ?
C40 N8 Ni2 125.3(5) . 2_655 ?
C40 N8 C36 119.4(6) . . ?
C41 N9 Ni1 126.2(5) . . ?
C45 N9 Ni1 115.6(4) . . ?
C45 N9 C41 118.2(6) . . ?
C46 N10 Ni1 126.0(5) . . ?
C46 N10 C50 120.0(6) . . ?
C50 N10 Ni1 111.3(4) . . ?
C51 N11 Ni2 123.9(6) . . ?
C55 N11 Ni2 115.4(4) . . ?
C55 N11 C51 120.4(7) . . ?
C56 N12 Ni2 111.5(5) . . ?
C60 N12 Ni2 126.7(5) . . ?
C60 N12 C56 118.7(7) . . ?
N1 C1 H1 119.3 . . ?
C2 C1 N1 121.5(7) . . ?
C2 C1 H1 119.3 . . ?
C1 C2 H2 119.9 . . ?
C1 C2 C3 120.3(7) . . ?
C3 C2 H2 119.9 . . ?
C2 C3 H3 120.4 . . ?
C4 C3 C2 119.1(7) . . ?
C4 C3 H3 120.4 . . ?
C3 C4 H4 120.9 . . ?
C5 C4 C3 118.1(8) . . ?
C5 C4 H4 120.9 . . ?
N1 C5 C4 123.8(7) . . ?
N1 C5 C10 114.0(5) . . ?
C4 C5 C10 122.2(7) . . ?
N2 C6 H6 118.4 . . ?
N2 C6 C7 123.3(6) . . ?
C7 C6 H6 118.4 . . ?
C6 C7 C19 120.3(6) . . ?
C8 C7 C6 118.0(6) . . ?
C8 C7 C19 121.8(6) . . ?
C7 C8 H8 120.2 . . ?
C7 C8 C9 119.6(7) . . ?
C9 C8 H8 120.2 . . ?
C8 C9 H9 119.9 . . ?
C10 C9 C8 120.1(6) . . ?
C10 C9 H9 119.9 . . ?
N2 C10 C5 115.7(6) . . ?
N2 C10 C9 120.9(6) . . ?
C9 C10 C5 123.4(6) . . ?
N3 C11 H11 118.4 . . ?
N3 C11 C12 123.3(8) . . ?
C12 C11 H11 118.4 . . ?
C11 C12 H12 121.3 . . ?
C11 C12 C13 117.5(8) . . ?
C13 C12 H12 121.3 . . ?
C12 C13 H13 120.2 . . ?
C14 C13 C12 119.6(7) . . ?
C14 C13 H13 120.2 . . ?
C13 C14 H14 119.8 . . ?
C13 C14 C15 120.3(8) . . ?
C15 C14 H14 119.8 . . ?
N3 C15 C14 120.0(7) . . ?
N3 C15 C16 116.0(6) . . ?
C14 C15 C16 124.0(6) . . ?
N4 C16 C15 114.5(5) . . ?
N4 C16 C17 121.0(6) . . ?
C17 C16 C15 124.3(6) . . ?
C16 C17 H17 120.2 . . ?
C16 C17 C18 119.6(6) . . ?
C18 C17 H17 120.2 . . ?
C17 C18 H18 120.3 . . ?
C19 C18 C17 119.4(6) . . ?
C19 C18 H18 120.3 . . ?
C18 C19 C7 122.1(6) . . ?
C18 C19 C20 117.2(6) . . ?
C20 C19 C7 120.6(6) . . ?
N4 C20 C19 124.5(6) . . ?
N4 C20 H20 117.7 . . ?
C19 C20 H20 117.7 . . ?
N5 C21 H21 119.4 . . ?
N5 C21 C22 121.1(7) . . ?
C22 C21 H21 119.4 . . ?
C21 C22 H22 119.9 . . ?
C23 C22 C21 120.3(7) . . ?
C23 C22 H22 119.9 . . ?
C22 C23 H23 120.8 . . ?
C22 C23 C24 118.3(7) . . ?
C24 C23 H23 120.8 . . ?
C23 C24 H24 120.1 . . ?
C25 C24 C23 119.8(7) . . ?
C25 C24 H24 120.1 . . ?
N5 C25 C24 122.4(6) . . ?
N5 C25 C26 113.8(5) . . ?
C24 C25 C26 123.8(6) . . ?
N6 C26 C25 115.0(5) . . ?
C27 C26 N6 121.8(6) . . ?
C27 C26 C25 123.2(6) . . ?
C26 C27 H27 120.3 . . ?
C26 C27 C28 119.4(6) . . ?
C28 C27 H27 120.3 . . ?
C27 C28 H28 120.5 . . ?
C29 C28 C27 119.1(6) . . ?
C29 C28 H28 120.5 . . ?
C28 C29 C39 121.9(6) . . ?
C30 C29 C28 118.0(6) . . ?
C30 C29 C39 120.1(6) . . ?
N6 C30 C29 122.3(6) . . ?
N6 C30 H30 118.8 . . ?
C29 C30 H30 118.8 . . ?
N7 C31 H31 119.1 . . ?
N7 C31 C32 121.9(8) . . ?
C32 C31 H31 119.1 . . ?
C31 C32 H32 120.5 . . ?
C33 C32 C31 119.0(7) . . ?
C33 C32 H32 120.5 . . ?
C32 C33 H33 119.7 . . ?
C32 C33 C34 120.6(8) . . ?
C34 C33 H33 119.7 . . ?
C33 C34 H34 121.6 . . ?
C35 C34 C33 116.8(8) . . ?
C35 C34 H34 121.6 . . ?
N7 C35 C34 122.5(6) . . ?
N7 C35 C36 115.6(6) . . ?
C34 C35 C36 121.9(7) . . ?
N8 C36 C35 114.4(6) . . ?
N8 C36 C37 122.2(6) . . ?
C37 C36 C35 123.3(7) . . ?
C36 C37 H37 120.6 . . ?
C36 C37 C38 118.9(7) . . ?
C38 C37 H37 120.6 . . ?
C37 C38 H38 120.2 . . ?
C39 C38 C37 119.5(7) . . ?
C39 C38 H38 120.2 . . ?
C38 C39 C29 121.7(6) . . ?
C38 C39 C40 117.4(6) . . ?
C40 C39 C29 120.9(6) . . ?
N8 C40 C39 122.5(7) . . ?
N8 C40 H40 118.7 . . ?
C39 C40 H40 118.7 . . ?
N9 C41 H41 118.5 . . ?
N9 C41 C42 123.0(8) . . ?
C42 C41 H41 118.5 . . ?
C41 C42 H42 120.3 . . ?
C41 C42 C43 119.4(7) . . ?
C43 C42 H42 120.3 . . ?
C42 C43 H43 120.9 . . ?
C42 C43 C44 118.3(7) . . ?
C44 C43 H43 120.9 . . ?
C43 C44 H44 120.5 . . ?
C43 C44 C45 119.0(8) . . ?
C45 C44 H44 120.5 . . ?
N9 C45 C44 122.0(7) . . ?
N9 C45 C50 115.5(6) . . ?
C44 C45 C50 122.5(7) . . ?
N10 C46 H46 118.5 . . ?
N10 C46 C47 122.9(7) . . ?
C47 C46 H46 118.5 . . ?
C46 C47 C47 123.7(6) . 2_655 ?
C46 C47 C48 115.3(7) . . ?
C48 C47 C47 120.9(6) . 2_655 ?
C47 C48 H48 118.9 . . ?
C49 C48 C47 122.2(8) . . ?
C49 C48 H48 118.9 . . ?
C48 C49 H49 120.9 . . ?
C48 C49 C50 118.2(8) . . ?
C50 C49 H49 120.9 . . ?
N10 C50 C45 116.7(6) . . ?
N10 C50 C49 121.1(6) . . ?
C49 C50 C45 122.2(7) . . ?
N11 C51 H51 119.7 . . ?
N11 C51 C52 120.7(9) . . ?
C52 C51 H51 119.7 . . ?
C51 C52 H52 121.4 . . ?
C53 C52 C51 117.2(8) . . ?
C53 C52 H52 121.4 . . ?
C52 C53 H53 119.1 . . ?
C52 C53 C54 121.8(8) . . ?
C54 C53 H53 119.1 . . ?
C53 C54 H54 120.8 . . ?
C53 C54 C55 118.4(11) . . ?
C55 C54 H54 120.8 . . ?
N11 C55 C54 121.4(8) . . ?
N11 C55 C56 115.7(6) . . ?
C54 C55 C56 122.8(9) . . ?
N12 C56 C55 114.6(7) . . ?
N12 C56 C57 121.2(7) . . ?
C57 C56 C55 124.1(7) . . ?
C56 C57 H57 119.6 . . ?
C58 C57 C56 120.8(9) . . ?
C58 C57 H57 119.6 . . ?
C57 C58 H58 120.3 . . ?
C57 C58 C59 119.4(9) . . ?
C59 C58 H58 120.3 . . ?
C58 C59 C59 120.6(6) . 2_655 ?
C60 C59 C58 117.2(7) . . ?
C60 C59 C59 121.8(6) . 2_655 ?
N12 C60 C59 122.4(6) . . ?
N12 C60 H60 118.8 . . ?
C59 C60 H60 118.8 . . ?
Cl00 Ni3 Cl00 102.31(19) . 2_655 ?
Cl1 Ni3 Cl00 109.14(12) . 2_655 ?
Cl1 Ni3 Cl00 109.13(12) 2_655 . ?
Cl1 Ni3 Cl00 117.66(12) . . ?
Cl1 Ni3 Cl00 117.65(12) 2_655 2_655 ?
Cl1 Ni3 Cl1 101.7(2) 2_655 . ?
O1 S1 O3 114.7(5) . . ?
O1 S1 C61 101.1(4) . . ?
O2 S1 O1 116.1(5) . . ?
O2 S1 O3 115.4(4) . . ?
O2 S1 C61 105.1(4) . . ?
O3 S1 C61 101.5(4) . . ?
F1 C61 S1 108.2(6) . . ?
F2 C61 S1 113.3(6) . . ?
F2 C61 F1 107.8(7) . . ?
F2 C61 F3 106.7(7) . . ?
F3 C61 S1 115.0(6) . . ?
F3 C61 F1 105.4(7) . . ?
O4 S2 O5 115.6(4) . . ?
O4 S2 O6 115.4(4) . . ?
O4 S2 C62 101.8(5) . . ?
O5 S2 C62 102.7(6) . . ?
O6 S2 O5 113.7(5) . . ?
O6 S2 C62 105.3(5) . . ?
F4 C62 S2 108.7(10) . . ?
F4 C62 F5 105.5(9) . . ?
F5 C62 S2 113.1(10) . . ?
F6 C62 S2 110.7(9) . . ?
F6 C62 F4 110.3(12) . . ?
F6 C62 F5 108.4(12) . . ?
O7 S3 O8 113.3(7) . . ?
O7 S3 O9 121.1(9) . . ?
O7 S3 C63 103.4(9) . . ?
O8 S3 C63 98.2(9) . . ?
O9 S3 O8 116.4(10) . . ?
O9 S3 C63 98.9(8) . . ?
F7 C63 S3 106.7(10) . . ?
F8 C63 S3 107.4(11) . . ?
F8 C63 F7 116.2(16) . . ?
F8 C63 F9 99.0(17) . . ?
F9 C63 S3 115.9(13) . . ?
F9 C63 F7 111.9(13) . . ?
N13 C64 C65 177.0(18) . . ?
C64 C65 H65A 109.5 . . ?
C64 C65 H65B 109.5 . . ?
C64 C65 H65C 109.5 . . ?
H65A C65 H65B 109.5 . . ?
H65A C65 H65C 109.5 . . ?
H65B C65 H65C 109.5 . . ?
N14 C66 C67 133(3) . . ?
C66 C67 H67A 109.5 . . ?
C66 C67 H67B 109.5 . . ?
C66 C67 H67C 109.5 . . ?
H67A C67 H67B 109.5 . . ?
H67A C67 H67C 109.5 . . ?
H67B C67 H67C 109.5 . . ?
N15 C68 C69 165(3) . . ?
C68 C69 H69A 109.5 . . ?
C68 C69 H69B 109.5 . . ?
C68 C69 H69C 109.5 . . ?
H69A C69 H69B 109.5 . . ?
H69A C69 H69C 109.5 . . ?
H69B C69 H69C 109.5 . . ?

loop_
_geom_bond_atom_site_label_1
_geom_bond_atom_site_label_2
_geom_bond_distance
_geom_bond_site_symmetry_2
_geom_bond_publ_flag
Ni1 N1 2.088(5) . ?
Ni1 N2 2.086(5) . ?
Ni1 N5 2.059(5) . ?
Ni1 N6 2.069(5) . ?
Ni1 N9 2.069(5) . ?
Ni1 N10 2.131(5) . ?
Ni2 N3 2.091(5) . ?
Ni2 N4 2.069(5) . ?
Ni2 N7 2.085(6) 2_655 ?
Ni2 N8 2.075(5) 2_655 ?
Ni2 N11 2.071(6) . ?
Ni2 N12 2.117(6) . ?
N1 C1 1.385(9) . ?
N1 C5 1.331(8) . ?
N2 C6 1.342(8) . ?
N2 C10 1.364(8) . ?
N3 C11 1.334(9) . ?
N3 C15 1.345(8) . ?
N4 C16 1.359(8) . ?
N4 C20 1.329(9) . ?
N5 C21 1.335(9) . ?
N5 C25 1.376(8) . ?
N6 C26 1.364(8) . ?
N6 C30 1.343(8) . ?
N7 C31 1.336(9) . ?
N7 C35 1.335(9) . ?
N8 C36 1.347(9) . ?
N8 C40 1.328(9) . ?
N9 C41 1.353(8) . ?
N9 C45 1.333(9) . ?
N10 C46 1.321(8) . ?
N10 C50 1.356(9) . ?
N11 C51 1.366(10) . ?
N11 C55 1.323(11) . ?
N12 C56 1.365(9) . ?
N12 C60 1.342(9) . ?
C1 H1 0.9500 . ?
C1 C2 1.338(11) . ?
C2 H2 0.9500 . ?
C2 C3 1.378(12) . ?
C3 H3 0.9500 . ?
C3 C4 1.375(12) . ?
C4 H4 0.9500 . ?
C4 C5 1.368(10) . ?
C5 C10 1.494(10) . ?
C6 H6 0.9500 . ?
C6 C7 1.398(8) . ?
C7 C8 1.358(9) . ?
C7 C19 1.480(9) . ?
C8 H8 0.9500 . ?
C8 C9 1.392(10) . ?
C9 H9 0.9500 . ?
C9 C10 1.374(10) . ?
C11 H11 0.9500 . ?
C11 C12 1.383(12) . ?
C12 H12 0.9500 . ?
C12 C13 1.391(13) . ?
C13 H13 0.9500 . ?
C13 C14 1.349(12) . ?
C14 H14 0.9500 . ?
C14 C15 1.407(10) . ?
C15 C16 1.481(10) . ?
C16 C17 1.390(9) . ?
C17 H17 0.9500 . ?
C17 C18 1.391(10) . ?
C18 H18 0.9500 . ?
C18 C19 1.384(9) . ?
C19 C20 1.386(8) . ?
C20 H20 0.9500 . ?
C21 H21 0.9500 . ?
C21 C22 1.435(11) . ?
C22 H22 0.9500 . ?
C22 C23 1.352(11) . ?
C23 H23 0.9500 . ?
C23 C24 1.397(11) . ?
C24 H24 0.9500 . ?
C24 C25 1.376(10) . ?
C25 C26 1.497(9) . ?
C26 C27 1.356(9) . ?
C27 H27 0.9500 . ?
C27 C28 1.408(10) . ?
C28 H28 0.9500 . ?
C28 C29 1.394(10) . ?
C29 C30 1.392(9) . ?
C29 C39 1.472(9) . ?
C30 H30 0.9500 . ?
C31 H31 0.9500 . ?
C31 C32 1.386(12) . ?
C32 H32 0.9500 . ?
C32 C33 1.337(13) . ?
C33 H33 0.9500 . ?
C33 C34 1.414(11) . ?
C34 H34 0.9500 . ?
C34 C35 1.382(11) . ?
C35 C36 1.509(9) . ?
C36 C37 1.369(10) . ?
C37 H37 0.9500 . ?
C37 C38 1.399(10) . ?
C38 H38 0.9500 . ?
C38 C39 1.391(10) . ?
C39 C40 1.406(9) . ?
C40 H40 0.9500 . ?
C41 H41 0.9500 . ?
C41 C42 1.357(11) . ?
C42 H42 0.9500 . ?
C42 C43 1.385(13) . ?
C43 H43 0.9500 . ?
C43 C44 1.392(12) . ?
C44 H44 0.9500 . ?
C44 C45 1.393(11) . ?
C45 C50 1.484(9) . ?
C46 H46 0.9500 . ?
C46 C47 1.398(10) . ?
C47 C47 1.486(14) 2_655 ?
C47 C48 1.403(12) . ?
C48 H48 0.9500 . ?
C48 C49 1.363(13) . ?
C49 H49 0.9500 . ?
C49 C50 1.379(12) . ?
C51 H51 0.9500 . ?
C51 C52 1.397(11) . ?
C52 H52 0.9500 . ?
C52 C53 1.365(15) . ?
C53 H53 0.9500 . ?
C53 C54 1.373(15) . ?
C54 H54 0.9500 . ?
C54 C55 1.374(11) . ?
C55 C56 1.491(11) . ?
C56 C57 1.369(13) . ?
C57 H57 0.9500 . ?
C57 C58 1.340(14) . ?
C58 H58 0.9500 . ?
C58 C59 1.423(12) . ?
C59 C59 1.522(15) 2_655 ?
C59 C60 1.390(11) . ?
C60 H60 0.9500 . ?
Ni3 Cl00 2.262(4) . ?
Ni3 Cl00 2.262(4) 2_655 ?
Ni3 Cl1 2.257(4) 2_655 ?
Ni3 Cl1 2.257(4) . ?
S1 O1 1.429(7) . ?
S1 O2 1.423(7) . ?
S1 O3 1.434(7) . ?
S1 C61 1.783(9) . ?
F1 C61 1.413(10) . ?
F2 C61 1.326(9) . ?
F3 C61 1.346(9) . ?
S2 O4 1.408(6) . ?
S2 O5 1.457(7) . ?
S2 O6 1.431(7) . ?
S2 C62 1.852(17) . ?
F4 C62 1.316(13) . ?
F5 C62 1.329(13) . ?
F6 C62 1.305(14) . ?
S3 O7 1.375(10) . ?
S3 O8 1.467(10) . ?
S3 O9 1.385(11) . ?
S3 C63 1.785(15) . ?
F7 C63 1.403(14) . ?
F8 C63 1.336(16) . ?
F9 C63 1.343(15) . ?
N13 C64 1.167(13) . ?
C64 C65 1.404(14) . ?
C65 H65A 0.9800 . ?
C65 H65B 0.9800 . ?
C65 H65C 0.9800 . ?
N14 C66 1.177(19) . ?
C66 C67 1.458(19) . ?
C67 H67A 0.9800 . ?
C67 H67B 0.9800 . ?
C67 H67C 0.9800 . ?
N15 C68 1.139(15) . ?
C68 C69 1.447(16) . ?
C69 H69A 0.9800 . ?
C69 H69B 0.9800 . ?
C69 H69C 0.9800 . ?

loop_
_geom_torsion_atom_site_label_1
_geom_torsion_atom_site_label_2
_geom_torsion_atom_site_label_3
_geom_torsion_atom_site_label_4
_geom_torsion
_geom_torsion_site_symmetry_1
_geom_torsion_site_symmetry_2
_geom_torsion_site_symmetry_3
_geom_torsion_site_symmetry_4
_geom_torsion_publ_flag
Ni1 N1 C1 C2 -167.1(6) . . . . ?
Ni1 N1 C5 C4 165.9(6) . . . . ?
Ni1 N1 C5 C10 -16.0(8) . . . . ?
Ni1 N2 C6 C7 -174.1(5) . . . . ?
Ni1 N2 C10 C5 -1.3(7) . . . . ?
Ni1 N2 C10 C9 177.2(6) . . . . ?
Ni1 N5 C21 C22 -172.9(6) . . . . ?
Ni1 N5 C25 C24 172.7(5) . . . . ?
Ni1 N5 C25 C26 -9.5(6) . . . . ?
Ni1 N6 C26 C25 11.3(6) . . . . ?
Ni1 N6 C26 C27 -168.6(5) . . . . ?
Ni1 N6 C30 C29 170.7(4) . . . . ?
Ni1 N9 C41 C42 177.3(6) . . . . ?
Ni1 N9 C45 C44 -178.5(6) . . . . ?
Ni1 N9 C45 C50 -1.1(7) . . . . ?
Ni1 N10 C46 C47 -155.5(6) . . . . ?
Ni1 N10 C50 C45 -14.8(7) . . . . ?
Ni1 N10 C50 C49 163.4(7) . . . . ?
Ni2 N3 C11 C12 -169.4(7) . . . . ?
Ni2 N3 C15 C14 167.1(6) . . . . ?
Ni2 N3 C15 C16 -11.0(8) . . . . ?
Ni2 N4 C16 C15 4.9(7) . . . . ?
Ni2 N4 C16 C17 179.0(6) . . . . ?
Ni2 N4 C20 C19 -177.1(5) . . . . ?
Ni2 N7 C31 C32 -169.0(5) 2_655 . . . ?
Ni2 N7 C35 C34 170.0(5) 2_655 . . . ?
Ni2 N7 C35 C36 -11.5(6) 2_655 . . . ?
Ni2 N8 C36 C35 5.8(6) 2_655 . . . ?
Ni2 N8 C36 C37 -177.6(5) 2_655 . . . ?
Ni2 N8 C40 C39 177.0(4) 2_655 . . . ?
Ni2 N11 C51 C52 -173.4(6) . . . . ?
Ni2 N11 C55 C54 175.2(7) . . . . ?
Ni2 N11 C55 C56 -3.7(8) . . . . ?
Ni2 N12 C56 C55 -22.0(8) . . . . ?
Ni2 N12 C56 C57 157.0(8) . . . . ?
Ni2 N12 C60 C59 -155.1(6) . . . . ?
N1 C1 C2 C3 5.1(14) . . . . ?
N1 C5 C10 N2 11.4(9) . . . . ?
N1 C5 C10 C9 -167.0(7) . . . . ?
N2 C6 C7 C8 -3.1(10) . . . . ?
N2 C6 C7 C19 176.6(6) . . . . ?
N3 C11 C12 C13 4.0(14) . . . . ?
N3 C15 C16 N4 4.2(9) . . . . ?
N3 C15 C16 C17 -169.7(7) . . . . ?
N4 C16 C17 C18 0.1(12) . . . . ?
N5 C21 C22 C23 2.6(12) . . . . ?
N5 C25 C26 N6 -1.2(7) . . . . ?
N5 C25 C26 C27 178.7(6) . . . . ?
N6 C26 C27 C28 -2.6(10) . . . . ?
N7 C31 C32 C33 -2.3(11) . . . . ?
N7 C35 C36 N8 3.9(7) . . . . ?
N7 C35 C36 C37 -172.6(6) . . . . ?
N8 C36 C37 C38 0.3(9) . . . . ?
N9 C41 C42 C43 0.9(12) . . . . ?
N9 C45 C50 N10 11.1(9) . . . . ?
N9 C45 C50 C49 -167.1(8) . . . . ?
N10 C46 C47 C47 170.6(7) . . . 2_655 ?
N10 C46 C47 C48 -5.7(11) . . . . ?
N11 C51 C52 C53 -2.6(13) . . . . ?
N11 C55 C56 N12 17.8(10) . . . . ?
N11 C55 C56 C57 -161.3(9) . . . . ?
N12 C56 C57 C58 0.5(15) . . . . ?
C1 N1 C5 C4 0.1(11) . . . . ?
C1 N1 C5 C10 178.2(6) . . . . ?
C1 C2 C3 C4 -4.5(15) . . . . ?
C2 C3 C4 C5 1.8(14) . . . . ?
C3 C4 C5 N1 0.4(13) . . . . ?
C3 C4 C5 C10 -177.6(8) . . . . ?
C4 C5 C10 N2 -170.4(7) . . . . ?
C4 C5 C10 C9 11.1(12) . . . . ?
C5 N1 C1 C2 -2.8(11) . . . . ?
C6 N2 C10 C5 -177.3(6) . . . . ?
C6 N2 C10 C9 1.2(10) . . . . ?
C6 C7 C8 C9 2.2(11) . . . . ?
C6 C7 C19 C18 -51.2(9) . . . . ?
C6 C7 C19 C20 132.1(7) . . . . ?
C7 C8 C9 C10 0.2(12) . . . . ?
C7 C19 C20 N4 173.4(6) . . . . ?
C8 C7 C19 C18 128.5(8) . . . . ?
C8 C7 C19 C20 -48.2(9) . . . . ?
C8 C9 C10 N2 -2.0(11) . . . . ?
C8 C9 C10 C5 176.4(7) . . . . ?
C10 N2 C6 C7 1.3(9) . . . . ?
C11 N3 C15 C14 -4.6(11) . . . . ?
C11 N3 C15 C16 177.3(7) . . . . ?
C11 C12 C13 C14 -5.6(14) . . . . ?
C12 C13 C14 C15 2.4(14) . . . . ?
C13 C14 C15 N3 2.9(12) . . . . ?
C13 C14 C15 C16 -179.2(8) . . . . ?
C14 C15 C16 N4 -173.8(7) . . . . ?
C14 C15 C16 C17 12.3(12) . . . . ?
C15 N3 C11 C12 1.2(13) . . . . ?
C15 C16 C17 C18 173.6(7) . . . . ?
C16 N4 C20 C19 0.6(10) . . . . ?
C16 C17 C18 C19 -3.0(12) . . . . ?
C17 C18 C19 C7 -172.3(7) . . . . ?
C17 C18 C19 C20 4.5(10) . . . . ?
C18 C19 C20 N4 -3.4(10) . . . . ?
C19 C7 C8 C9 -177.5(7) . . . . ?
C20 N4 C16 C15 -173.0(6) . . . . ?
C20 N4 C16 C17 1.1(10) . . . . ?
C21 N5 C25 C24 0.0(9) . . . . ?
C21 N5 C25 C26 177.7(6) . . . . ?
C21 C22 C23 C24 -2.9(13) . . . . ?
C22 C23 C24 C25 1.9(12) . . . . ?
C23 C24 C25 N5 -0.4(10) . . . . ?
C23 C24 C25 C26 -177.9(7) . . . . ?
C24 C25 C26 N6 176.5(6) . . . . ?
C24 C25 C26 C27 -3.6(10) . . . . ?
C25 N5 C21 C22 -1.0(10) . . . . ?
C25 C26 C27 C28 177.5(6) . . . . ?
C26 N6 C30 C29 -1.2(8) . . . . ?
C26 C27 C28 C29 -1.8(10) . . . . ?
C27 C28 C29 C30 4.5(9) . . . . ?
C27 C28 C29 C39 -175.8(6) . . . . ?
C28 C29 C30 N6 -3.1(9) . . . . ?
C28 C29 C39 C38 135.4(7) . . . . ?
C28 C29 C39 C40 -43.3(9) . . . . ?
C29 C39 C40 N8 179.4(5) . . . . ?
C30 N6 C26 C25 -176.0(5) . . . . ?
C30 N6 C26 C27 4.1(9) . . . . ?
C30 C29 C39 C38 -44.8(9) . . . . ?
C30 C29 C39 C40 136.5(6) . . . . ?
C31 N7 C35 C34 -2.4(9) . . . . ?
C31 N7 C35 C36 176.1(5) . . . . ?
C31 C32 C33 C34 2.2(12) . . . . ?
C32 C33 C34 C35 -2.2(11) . . . . ?
C33 C34 C35 N7 2.3(10) . . . . ?
C33 C34 C35 C36 -176.1(6) . . . . ?
C34 C35 C36 N8 -177.6(6) . . . . ?
C34 C35 C36 C37 5.9(9) . . . . ?
C35 N7 C31 C32 2.4(9) . . . . ?
C35 C36 C37 C38 176.6(6) . . . . ?
C36 N8 C40 C39 -1.3(9) . . . . ?
C36 C37 C38 C39 -1.0(10) . . . . ?
C37 C38 C39 C29 -178.2(6) . . . . ?
C37 C38 C39 C40 0.5(9) . . . . ?
C38 C39 C40 N8 0.6(9) . . . . ?
C39 C29 C30 N6 177.1(5) . . . . ?
C40 N8 C36 C35 -175.8(5) . . . . ?
C40 N8 C36 C37 0.8(9) . . . . ?
C41 N9 C45 C44 1.0(10) . . . . ?
C41 N9 C45 C50 178.4(6) . . . . ?
C41 C42 C43 C44 1.5(13) . . . . ?
C42 C43 C44 C45 -2.5(13) . . . . ?
C43 C44 C45 N9 1.3(12) . . . . ?
C43 C44 C45 C50 -176.0(7) . . . . ?
C44 C45 C50 N10 -171.4(7) . . . . ?
C44 C45 C50 C49 10.4(12) . . . . ?
C45 N9 C41 C42 -2.1(10) . . . . ?
C46 N10 C50 C45 -177.4(6) . . . . ?
C46 N10 C50 C49 0.8(11) . . . . ?
C46 C47 C48 C49 2.2(15) . . . . ?
C47 C47 C48 C49 -174.1(10) 2_655 . . . ?
C47 C48 C49 C50 2.4(17) . . . . ?
C48 C49 C50 N10 -4.1(15) . . . . ?
C48 C49 C50 C45 174.1(9) . . . . ?
C50 N10 C46 C47 4.3(10) . . . . ?
C51 N11 C55 C54 1.6(12) . . . . ?
C51 N11 C55 C56 -177.4(7) . . . . ?
C51 C52 C53 C54 4.4(15) . . . . ?
C52 C53 C54 C55 -3.4(15) . . . . ?
C53 C54 C55 N11 0.2(14) . . . . ?
C53 C54 C55 C56 179.1(8) . . . . ?
C54 C55 C56 N12 -161.1(8) . . . . ?
C54 C55 C56 C57 19.8(14) . . . . ?
C55 N11 C51 C52 -0.4(11) . . . . ?
C55 C56 C57 C58 179.4(9) . . . . ?
C56 N12 C60 C59 2.9(10) . . . . ?
C56 C57 C58 C59 4.5(17) . . . . ?
C57 C58 C59 C59 -178.0(10) . . . 2_655 ?
C57 C58 C59 C60 -5.5(14) . . . . ?
C58 C59 C60 N12 1.9(11) . . . . ?
C59 C59 C60 N12 174.2(7) 2_655 . . . ?
C60 N12 C56 C55 176.8(6) . . . . ?
C60 N12 C56 C57 -4.2(11) . . . . ?
O1 S1 C61 F1 177.2(6) . . . . ?
O1 S1 C61 F2 -63.3(7) . . . . ?
O1 S1 C61 F3 59.7(7) . . . . ?
O2 S1 C61 F1 56.1(7) . . . . ?
O2 S1 C61 F2 175.5(6) . . . . ?
O2 S1 C61 F3 -61.5(7) . . . . ?
O3 S1 C61 F1 -64.4(7) . . . . ?
O3 S1 C61 F2 55.0(7) . . . . ?
O3 S1 C61 F3 178.0(6) . . . . ?
O4 S2 C62 F4 60.0(8) . . . . ?
O4 S2 C62 F5 176.8(7) . . . . ?
O4 S2 C62 F6 -61.3(9) . . . . ?
O5 S2 C62 F4 -60.0(9) . . . . ?
O5 S2 C62 F5 56.8(8) . . . . ?
O5 S2 C62 F6 178.7(8) . . . . ?
O6 S2 C62 F4 -179.2(7) . . . . ?
O6 S2 C62 F5 -62.4(8) . . . . ?
O6 S2 C62 F6 59.5(9) . . . . ?
O7 S3 C63 F7 -61.0(12) . . . . ?
O7 S3 C63 F8 64.1(15) . . . . ?
O7 S3 C63 F9 173.7(13) . . . . ?
O8 S3 C63 F7 -177.4(12) . . . . ?
O8 S3 C63 F8 -52.3(16) . . . . ?
O8 S3 C63 F9 57.3(15) . . . . ?
O9 S3 C63 F7 64.1(13) . . . . ?
O9 S3 C63 F8 -170.7(15) . . . . ?
O9 S3 C63 F9 -61.2(15) . . . . ?

loop_
_platon_squeeze_void_nr
_platon_squeeze_void_average_x
_platon_squeeze_void_average_y
_platon_squeeze_void_average_z
_platon_squeeze_void_volume
_platon_squeeze_void_count_electrons
_platon_squeeze_void_content
1 0.500 0.724 0.250 389 129 ' '
2 1.000 0.224 0.250 389 129 ' '
3 0.045 0.390 0.138 4 0 ' '
4 0.545 0.890 0.138 4 0 ' '
5 0.455 0.890 0.361 4 0 ' '
6 0.955 0.390 0.361 4 0 ' '
7 0.500 0.275 0.750 386 129 ' '
8 1.000 0.775 0.750 386 129 ' '
9 0.045 0.610 0.638 4 0 ' '
10 0.545 0.110 0.638 4 0 ' '
11 0.455 0.110 0.861 4 0 ' '
12 0.955 0.610 0.861 4 0 ' '
